data_7156738
loop_
_publ_author_name
'Chaumont-Olive, Pauline'
'Maddaluno, Jacques'
'Harrison-Marchand, Anne'

_publ_section_title
;
 Total synthesis of spiromastilactone A.
;
_journal_issue 15
_journal_name_full 'Organic &amp; biomolecular chemistry'
_journal_page_first 3819
_journal_page_last 3824
_journal_paper_doi 10.1039/c9ob00547a
_journal_volume 17
_journal_year 2019
_chemical_compound_source 'synthesis as described'
_chemical_formula_moiety 'C10 H8 Cl2 O4'
_chemical_formula_sum 'C10 H8 Cl2 O4'
_chemical_formula_weight 263.06
_space_group_IT_number 14
_space_group_name_Hall '-P 2yab'
_space_group_name_H-M_alt 'P 1 21/a 1'
_symmetry_cell_setting monoclinic
_symmetry_Int_Tables_number 14
_symmetry_space_group_name_Hall '-P 2yab'
_symmetry_space_group_name_H-M 'P 1 21/a 1'
_atom_sites_solution_hydrogens geom
_atom_sites_solution_primary direct
_atom_sites_solution_secondary difmap
_audit_conform_dict_location ftp://ftp.iucr.org/pub/cif_core.dic
_audit_conform_dict_name cif_core.dic
_audit_conform_dict_version 2.4.3
_audit_creation_date 2018-11-05T20:43:29-00:00
_audit_creation_method 'WinGX routine CIF_UPDATE'
_audit_update_record
;
2019-02-11 deposited with the CCDC.    2019-03-21 downloaded from the CCDC.
;
_cell_angle_alpha 90
_cell_angle_beta 100.039(4)
_cell_angle_gamma 90
_cell_formula_units_Z 4
_cell_length_a 7.1904(15)
_cell_length_b 17.064(4)
_cell_length_c 8.7260(19)
_cell_measurement_reflns_used 1714
_cell_measurement_temperature 293(2)
_cell_measurement_theta_max 26.41
_cell_measurement_theta_min 2.37
_cell_measurement_wavelength 0.71073
_cell_volume 1054.3(4)
_computing_cell_refinement SMART
_computing_data_collection SMART
_computing_data_reduction SAINT
_computing_molecular_graphics 'Ortep-3 for Windows (Farrugia, 1997)'
_computing_publication_material 'WinGX publication routines (Farrugia, 1999)'
_computing_structure_refinement 'SHELXL-97 (Sheldrick, 2008)'
_computing_structure_solution SHELXS-97
_diffrn_ambient_temperature 293(2)
_diffrn_measured_fraction_theta_full 1
_diffrn_measured_fraction_theta_max 1
_diffrn_measurement_device_type 'SMART APEX I Bruker'
_diffrn_radiation_monochromator graphite
_diffrn_radiation_probe x-ray
_diffrn_radiation_type MoK\a
_diffrn_radiation_wavelength 0.71073
_diffrn_reflns_av_R_equivalents 0.0344
_diffrn_reflns_av_unetI/netI 0.0301
_diffrn_reflns_limit_h_max 8
_diffrn_reflns_limit_h_min -8
_diffrn_reflns_limit_k_max 21
_diffrn_reflns_limit_k_min -21
_diffrn_reflns_limit_l_max 10
_diffrn_reflns_limit_l_min -10
_diffrn_reflns_number 8325
_diffrn_reflns_theta_full 26.41
_diffrn_reflns_theta_max 26.41
_diffrn_reflns_theta_min 2.37
_exptl_absorpt_coefficient_mu 0.609
_exptl_absorpt_correction_type none
_exptl_crystal_colour colourless
_exptl_crystal_density_diffrn 1.657
_exptl_crystal_density_method 'not measured'
_exptl_crystal_description prism
_exptl_crystal_F_000 536
_exptl_crystal_size_max 0
_exptl_crystal_size_mid 0
_exptl_crystal_size_min 0
_refine_diff_density_max 0.304
_refine_diff_density_min -0.241
_refine_diff_density_rms 0.061
_refine_ls_extinction_method none
_refine_ls_goodness_of_fit_ref 1.039
_refine_ls_hydrogen_treatment constr
_refine_ls_matrix_type full
_refine_ls_number_parameters 148
_refine_ls_number_reflns 2153
_refine_ls_number_restraints 0
_refine_ls_restrained_S_all 1.039
_refine_ls_R_factor_all 0.0501
_refine_ls_R_factor_gt 0.0388
_refine_ls_shift/su_max 0
_refine_ls_shift/su_mean 0
_refine_ls_structure_factor_coef Fsqd
_refine_ls_weighting_details 'calc w=1/[\s^2^(Fo^2^)+(0.0553P)^2^+0.1365P] where P=(Fo^2^+2Fc^2^)/3'
_refine_ls_weighting_scheme calc
_refine_ls_wR_factor_gt 0.0986
_refine_ls_wR_factor_ref 0.1066
_reflns_number_gt 1714
_reflns_number_total 2153
_reflns_threshold_expression >2\s(I)
_cod_data_source_file c9ob00547a2.cif
_cod_data_source_block spiroa
_cod_depositor_comments 'Adding full bibliography for 7156738--7156739.cif.'
_cod_original_sg_symbol_H-M 'P 21/a'
_cod_database_code 7156738

loop_
_symmetry_equiv_pos_as_xyz
'x, y, z'
'-x+1/2, y+1/2, -z'
'-x, -y, -z'
'x-1/2, -y-1/2, z'

loop_
_atom_site_label
_atom_site_type_symbol
_atom_site_fract_x
_atom_site_fract_y
_atom_site_fract_z
_atom_site_U_iso_or_equiv
_atom_site_adp_type
_atom_site_occupancy
_atom_site_symmetry_multiplicity
_atom_site_calc_flag
_atom_site_refinement_flags
C1 C 0.2278(3) 0.61638(12) 0.5410(2) 0.0385(5) Uani 1 1 d .
C2 C 0.2369(3) 0.53187(11) 0.5558(2) 0.0343(5) Uani 1 1 d .
C3 C 0.2647(3) 0.47734(12) 0.4437(2) 0.0348(5) Uani 1 1 d .
C4 C 0.2637(3) 0.39908(11) 0.4860(2) 0.0361(5) Uani 1 1 d .
C5 C 0.2313(3) 0.37622(11) 0.6341(2) 0.0358(5) Uani 1 1 d .
C6 C 0.2009(3) 0.43361(12) 0.7424(2) 0.0359(5) Uani 1 1 d .
C7 C 0.2065(3) 0.51140(11) 0.7021(2) 0.0338(5) Uani 1 1 d .
C8 C 0.1862(3) 0.58546(11) 0.7915(2) 0.0388(5) Uani 1 1 d .
H8 H 0.0628 0.5865 0.8246 0.047 Uiso 1 1 calc R
C9 C 0.3408(4) 0.59913(13) 0.9295(3) 0.0488(6) Uani 1 1 d .
H9A H 0.4621 0.5954 0.8956 0.059 Uiso 1 1 calc R
H9B H 0.3356 0.5581 1.0055 0.059 Uiso 1 1 calc R
C10 C 0.3276(4) 0.67808(15) 1.0069(3) 0.0670(8) Uani 1 1 d .
H10A H 0.3404 0.7191 0.9342 0.1 Uiso 1 1 calc R
H10B H 0.4268 0.6825 1.0957 0.1 Uiso 1 1 calc R
H10C H 0.2074 0.6826 1.0397 0.1 Uiso 1 1 calc R
Cl1 Cl 0.15154(10) 0.40504(3) 0.92077(7) 0.0536(2) Uani 1 1 d .
Cl2 Cl 0.29788(9) 0.32733(3) 0.35463(7) 0.0506(2) Uani 1 1 d .
O1 O 0.2446(2) 0.65553(8) 0.42830(18) 0.0489(4) Uani 1 1 d .
O2 O 0.1953(2) 0.64708(8) 0.67548(17) 0.0434(4) Uani 1 1 d .
O3 O 0.2903(3) 0.49806(9) 0.30021(17) 0.0490(4) Uani 1 1 d .
H3 H 0.2793 0.5457 0.2902 0.073 Uiso 1 1 calc R
O4 O 0.2262(3) 0.30182(9) 0.67982(18) 0.0509(4) Uani 1 1 d .
H4 H 0.2496 0.2729 0.6106 0.076 Uiso 1 1 calc R

loop_
_atom_site_aniso_label
_atom_site_aniso_U_11
_atom_site_aniso_U_22
_atom_site_aniso_U_33
_atom_site_aniso_U_23
_atom_site_aniso_U_13
_atom_site_aniso_U_12
C1 0.0484(13) 0.0290(11) 0.0374(12) -0.0004(9) 0.0057(10) -0.0040(9)
C2 0.0432(12) 0.0265(10) 0.0336(11) -0.0009(8) 0.0079(9) -0.0015(8)
C3 0.0412(12) 0.0340(11) 0.0299(11) 0.0000(8) 0.0081(9) -0.0013(9)
C4 0.0484(13) 0.0269(10) 0.0340(11) -0.0032(8) 0.0104(9) 0.0000(9)
C5 0.0467(12) 0.0232(10) 0.0380(12) 0.0009(8) 0.0083(9) -0.0003(9)
C6 0.0482(13) 0.0288(10) 0.0324(11) 0.0022(8) 0.0117(9) -0.0009(9)
C7 0.0419(12) 0.0272(10) 0.0333(11) -0.0015(8) 0.0095(9) -0.0014(8)
C8 0.0556(14) 0.0264(10) 0.0371(12) -0.0008(8) 0.0158(10) -0.0006(9)
C9 0.0661(16) 0.0410(13) 0.0392(13) -0.0059(10) 0.0088(11) -0.0020(11)
C10 0.088(2) 0.0506(16) 0.0606(18) -0.0228(13) 0.0067(15) -0.0085(14)
Cl1 0.0855(5) 0.0412(3) 0.0400(4) 0.0058(2) 0.0271(3) -0.0016(3)
Cl2 0.0738(4) 0.0355(3) 0.0454(4) -0.0105(2) 0.0182(3) 0.0039(3)
O1 0.0740(11) 0.0308(8) 0.0422(9) 0.0077(7) 0.0108(8) -0.0034(7)
O2 0.0642(10) 0.0247(7) 0.0427(9) -0.0003(6) 0.0130(7) 0.0013(7)
O3 0.0756(11) 0.0397(9) 0.0346(8) 0.0035(7) 0.0179(8) -0.0004(8)
O4 0.0865(13) 0.0239(8) 0.0461(9) 0.0017(6) 0.0219(9) 0.0024(8)

loop_
_atom_type_symbol
_atom_type_description
_atom_type_scat_dispersion_real
_atom_type_scat_dispersion_imag
_atom_type_scat_source
C C 0.0033 0.0016 'International Tables Vol C Tables 4.2.6.8 and 6.1.1.4'
H H 0 0 'International Tables Vol C Tables 4.2.6.8 and 6.1.1.4'
Cl Cl 0.1484 0.1585 'International Tables Vol C Tables 4.2.6.8 and 6.1.1.4'
O O 0.0106 0.006 'International Tables Vol C Tables 4.2.6.8 and 6.1.1.4'

loop_
_geom_angle_atom_site_label_1
_geom_angle_atom_site_label_2
_geom_angle_atom_site_label_3
_geom_angle
O1 C1 O2 123.45(19)
O1 C1 C2 127.70(19)
O2 C1 C2 108.84(17)
C7 C2 C3 123.24(18)
C7 C2 C1 108.84(17)
C3 C2 C1 127.89(19)
O3 C3 C4 120.62(18)
O3 C3 C2 122.63(18)
C4 C3 C2 116.74(18)
C3 C4 C5 121.39(19)
C3 C4 Cl2 119.97(16)
C5 C4 Cl2 118.63(15)
O4 C5 C6 116.53(18)
O4 C5 C4 123.80(18)
C6 C5 C4 119.67(18)
C7 C6 C5 119.05(18)
C7 C6 Cl1 121.54(16)
C5 C6 Cl1 119.39(15)
C6 C7 C2 119.89(18)
C6 C7 C8 131.87(18)
C2 C7 C8 108.24(17)
O2 C8 C7 102.91(15)
O2 C8 C9 108.93(17)
C7 C8 C9 114.77(18)
O2 C8 H8 110
C7 C8 H8 110
C9 C8 H8 110
C8 C9 C10 113.5(2)
C8 C9 H9A 108.9
C10 C9 H9A 108.9
C8 C9 H9B 108.9
C10 C9 H9B 108.9
H9A C9 H9B 107.7
C9 C10 H10A 109.5
C9 C10 H10B 109.5
H10A C10 H10B 109.5
C9 C10 H10C 109.5
H10A C10 H10C 109.5
H10B C10 H10C 109.5
C1 O2 C8 111.02(15)
C3 O3 H3 109.5
C5 O4 H4 109.5

loop_
_geom_bond_atom_site_label_1
_geom_bond_atom_site_label_2
_geom_bond_distance
C1 O1 1.212(2)
C1 O2 1.342(2)
C1 C2 1.448(3)
C2 C7 1.378(3)
C2 C3 1.389(3)
C3 O3 1.344(2)
C3 C4 1.386(3)
C4 C5 1.408(3)
C4 Cl2 1.724(2)
C5 O4 1.333(2)
C5 C6 1.405(3)
C6 C7 1.376(3)
C6 Cl1 1.726(2)
C7 C8 1.506(3)
C8 O2 1.469(2)
C8 C9 1.508(3)
C8 H8 0.98
C9 C10 1.517(3)
C9 H9A 0.97
C9 H9B 0.97
C10 H10A 0.96
C10 H10B 0.96
C10 H10C 0.96
O3 H3 0.82
O4 H4 0.82

loop_
_geom_hbond_atom_site_label_D
_geom_hbond_atom_site_label_H
_geom_hbond_atom_site_label_A
_geom_hbond_distance_DH
_geom_hbond_distance_HA
_geom_hbond_distance_DA
_geom_hbond_angle_DHA
_geom_hbond_site_symmetry_A
O3 H3 O1 0.82 2.27 2.951(2) 141.4 .
O4 H4 O1 0.82 2.03 2.690(2) 136.8 2_546

loop_
_geom_torsion_atom_site_label_1
_geom_torsion_atom_site_label_2
_geom_torsion_atom_site_label_3
_geom_torsion_atom_site_label_4
_geom_torsion
O1 C1 C2 C7 -178.7(2)
O2 C1 C2 C7 0.9(2)
O1 C1 C2 C3 -0.8(4)
O2 C1 C2 C3 178.7(2)
C7 C2 C3 O3 178.57(19)
C1 C2 C3 O3 1.0(3)
C7 C2 C3 C4 -1.0(3)
C1 C2 C3 C4 -178.6(2)
O3 C3 C4 C5 -178.0(2)
C2 C3 C4 C5 1.6(3)
O3 C3 C4 Cl2 0.6(3)
C2 C3 C4 Cl2 -179.75(16)
C3 C4 C5 O4 179.0(2)
Cl2 C4 C5 O4 0.3(3)
C3 C4 C5 C6 -0.6(3)
Cl2 C4 C5 C6 -179.26(17)
O4 C5 C6 C7 179.3(2)
C4 C5 C6 C7 -1.1(3)
O4 C5 C6 Cl1 -2.3(3)
C4 C5 C6 Cl1 177.32(16)
C5 C6 C7 C2 1.6(3)
Cl1 C6 C7 C2 -176.74(16)
C5 C6 C7 C8 -177.8(2)
Cl1 C6 C7 C8 3.8(3)
C3 C2 C7 C6 -0.6(3)
C1 C2 C7 C6 177.44(19)
C3 C2 C7 C8 179.0(2)
C1 C2 C7 C8 -3.0(2)
C6 C7 C8 O2 -176.7(2)
C2 C7 C8 O2 3.9(2)
C6 C7 C8 C9 65.1(3)
C2 C7 C8 C9 -114.3(2)
O2 C8 C9 C10 59.2(3)
C7 C8 C9 C10 174.0(2)
O1 C1 O2 C8 -178.6(2)
C2 C1 O2 C8 1.8(2)
C7 C8 O2 C1 -3.4(2)
C9 C8 O2 C1 118.79(19)
